data_2220531
loop_
_publ_author_name
'Krzymi\'nski, Karol'
'Wera, Micha\/l'
'Sikorski, Artur'
'B\/la\.zejowski, Jerzy'

_publ_section_title
;
 4-Methoxy-<i>N</i>-phenylaniline
;
_journal_coeditor_code HK2570
_journal_issue 1
_journal_name_full 'Acta Crystallographica Section E'
_journal_page_first o152
_journal_paper_doi 10.1107/S1600536808039457
_journal_volume 65
_journal_year 2009
_chemical_formula_iupac 'C13 H13 N O'
_chemical_formula_moiety 'C13 H13 N O'
_chemical_formula_sum 'C13 H13 N O'
_chemical_formula_weight 199.24
_chemical_name_systematic
;
4-Methoxy-<i>N</i>-phenylaniline
;
_space_group_IT_number 56
_symmetry_cell_setting orthorhombic
_symmetry_space_group_name_Hall '-P 2ab 2ac'
_symmetry_space_group_name_H-M 'P c c n'
_atom_sites_solution_hydrogens geom
_atom_sites_solution_primary direct
_atom_sites_solution_secondary difmap
_cell_angle_alpha 90.00
_cell_angle_beta 90.00
_cell_angle_gamma 90.00
_cell_formula_units_Z 8
_cell_length_a 15.090(3)
_cell_length_b 18.394(4)
_cell_length_c 7.596(2)
_cell_measurement_reflns_used 50
_cell_measurement_temperature 295(2)
_cell_measurement_theta_max 25
_cell_measurement_theta_min 2.21
_cell_volume 2108.4(8)
_computing_cell_refinement 'KM-4 Software (Oxford Diffraction, 2003)'
_computing_data_collection 'KM-4 Software (Oxford Diffraction, 2003)'
_computing_data_reduction 'KM-4 Software (Oxford Diffraction, 2003)'
_computing_molecular_graphics 'ORTEPII (Johnson, 1976)'
_computing_publication_material 'SHELXL97 (Sheldrick, 2008) and PLATON (Spek, 2003)'
_computing_structure_refinement 'SHELXL97 (Sheldrick, 2008)'
_computing_structure_solution 'SHELXS97 (Sheldrick, 2008)'
_diffrn_ambient_temperature 295(2)
_diffrn_measured_fraction_theta_full 0.996
_diffrn_measured_fraction_theta_max 0.996
_diffrn_measurement_device_type 'Kuma KM-4'
_diffrn_measurement_method \q/2\q
_diffrn_radiation_monochromator graphite
_diffrn_radiation_source 'fine-focus sealed tube'
_diffrn_radiation_type MoK\a
_diffrn_radiation_wavelength 0.71073
_diffrn_reflns_av_R_equivalents 0.0347
_diffrn_reflns_av_sigmaI/netI 0.0496
_diffrn_reflns_limit_h_max 17
_diffrn_reflns_limit_h_min 0
_diffrn_reflns_limit_k_max 0
_diffrn_reflns_limit_k_min -21
_diffrn_reflns_limit_l_max 2
_diffrn_reflns_limit_l_min -9
_diffrn_reflns_number 2443
_diffrn_reflns_theta_full 25.00
_diffrn_reflns_theta_max 25.00
_diffrn_reflns_theta_min 2.21
_diffrn_standards_decay_% 0.47
_diffrn_standards_interval_count 200
_diffrn_standards_number 3
_exptl_absorpt_coefficient_mu 0.080
_exptl_absorpt_correction_type none
_exptl_crystal_colour colorless
_exptl_crystal_density_diffrn 1.255
_exptl_crystal_density_method 'not measured'
_exptl_crystal_description block
_exptl_crystal_F_000 848
_exptl_crystal_size_max 0.05
_exptl_crystal_size_mid 0.03
_exptl_crystal_size_min 0.02
_refine_diff_density_max 0.162
_refine_diff_density_min -0.153
_refine_ls_extinction_coef 0.015(2)
_refine_ls_extinction_expression Fc^*^=kFc[1+0.001xFc^2^\l^3^/sin(2\q)]^-1/4^
_refine_ls_extinction_method 'SHELXL97 (Sheldrick, 2008)'
_refine_ls_goodness_of_fit_ref 0.992
_refine_ls_hydrogen_treatment constr
_refine_ls_matrix_type full
_refine_ls_number_parameters 138
_refine_ls_number_reflns 1851
_refine_ls_number_restraints 0
_refine_ls_restrained_S_all 0.992
_refine_ls_R_factor_all 0.1104
_refine_ls_R_factor_gt 0.0444
_refine_ls_shift/su_max 0.000
_refine_ls_shift/su_mean 0.000
_refine_ls_structure_factor_coef Fsqd
_refine_ls_weighting_details 'calc w=1/[\s^2^(Fo^2^)+(0.081P)^2^+0.0542P] where P=(Fo^2^+2Fc^2^)/3'
_refine_ls_weighting_scheme calc
_refine_ls_wR_factor_gt 0.1053
_refine_ls_wR_factor_ref 0.1306
_reflns_number_gt 1005
_reflns_number_total 1851
_reflns_threshold_expression I>2\s(I)
_cod_data_source_file hk2570.cif
_cod_data_source_block I
_cod_database_code 2220531
_cod_database_fobs_code 2220531

loop_
_symmetry_equiv_pos_as_xyz
'x, y, z'
'-x+1/2, -y+1/2, z'
'-x, y+1/2, -z+1/2'
'x+1/2, -y, -z+1/2'
'-x, -y, -z'
'x-1/2, y-1/2, -z'
'x, -y-1/2, z-1/2'
'-x-1/2, y, z-1/2'

loop_
_atom_site_type_symbol
_atom_site_label
_atom_site_fract_x
_atom_site_fract_y
_atom_site_fract_z
_atom_site_U_iso_or_equiv
_atom_site_adp_type
_atom_site_calc_flag
_atom_site_refinement_flags
_atom_site_occupancy
_atom_site_disorder_assembly
_atom_site_disorder_group
C C1 0.49051(14) 0.32843(9) 0.6655(3) 0.0526(6) Uani d . 1 . .
C C2 0.52660(14) 0.36650(10) 0.8048(3) 0.0533(5) Uani d . 1 . .
H H2 0.5861 0.3794 0.8010 0.064 Uiso calc R 1 . .
C C3 0.47688(12) 0.38576(10) 0.9489(3) 0.0500(5) Uani d . 1 . .
H H3 0.5025 0.4117 1.0409 0.060 Uiso calc R 1 . .
C C4 0.38875(13) 0.36634(10) 0.9558(3) 0.0491(5) Uani d . 1 . .
C C5 0.35215(14) 0.32732(10) 0.8191(3) 0.0553(6) Uani d . 1 . .
H H5 0.2930 0.3133 0.8244 0.066 Uiso calc R 1 . .
C C6 0.40192(15) 0.30921(10) 0.6763(3) 0.0577(6) Uani d . 1 . .
H H6 0.3760 0.2835 0.5843 0.069 Uiso calc R 1 . .
N N7 0.54179(14) 0.30655(9) 0.5208(2) 0.0679(6) Uani d . 1 . .
H H7 0.5415 0.2610 0.4954 0.082 Uiso calc R 1 . .
C C8 0.59269(13) 0.35133(11) 0.4155(3) 0.0488(5) Uani d . 1 . .
C C9 0.59081(13) 0.42662(10) 0.4292(3) 0.0535(5) Uani d . 1 . .
H H9 0.5561 0.4486 0.5153 0.064 Uiso calc R 1 . .
C C10 0.63953(16) 0.46850(13) 0.3170(3) 0.0701(7) Uani d . 1 . .
H H10 0.6377 0.5188 0.3279 0.084 Uiso calc R 1 . .
C C11 0.69087(19) 0.43785(18) 0.1892(3) 0.0882(9) Uani d . 1 . .
H H11 0.7233 0.4669 0.1124 0.106 Uiso calc R 1 . .
C C12 0.69399(16) 0.36363(17) 0.1759(3) 0.0809(8) Uani d . 1 . .
H H12 0.7291 0.3422 0.0897 0.097 Uiso calc R 1 . .
C C13 0.64619(14) 0.32079(13) 0.2877(3) 0.0633(6) Uani d . 1 . .
H H13 0.6497 0.2705 0.2777 0.076 Uiso calc R 1 . .
O O14 0.33254(9) 0.38212(8) 1.0914(2) 0.0671(5) Uani d . 1 . .
C C15 0.36725(18) 0.41960(15) 1.2379(3) 0.0809(7) Uani d . 1 . .
H H15A 0.3220 0.4246 1.3260 0.121 Uiso calc R 1 . .
H H15B 0.3871 0.4669 1.2018 0.121 Uiso calc R 1 . .
H H15C 0.4162 0.3928 1.2857 0.121 Uiso calc R 1 . .

loop_
_atom_site_aniso_label
_atom_site_aniso_U_11
_atom_site_aniso_U_22
_atom_site_aniso_U_33
_atom_site_aniso_U_12
_atom_site_aniso_U_13
_atom_site_aniso_U_23
C1 0.0758(14) 0.0385(10) 0.0434(11) -0.0006(9) 0.0030(11) 0.0020(9)
C2 0.0537(11) 0.0521(11) 0.0542(13) -0.0044(9) 0.0006(10) -0.0014(9)
C3 0.0555(11) 0.0497(10) 0.0448(11) -0.0027(9) -0.0027(10) -0.0019(9)
C4 0.0534(11) 0.0462(10) 0.0475(11) 0.0004(9) 0.0005(10) 0.0042(9)
C5 0.0531(12) 0.0536(11) 0.0593(14) -0.0081(9) -0.0085(11) 0.0039(10)
C6 0.0764(15) 0.0458(11) 0.0510(13) -0.0124(10) -0.0146(11) 0.0016(10)
N7 0.1075(14) 0.0417(8) 0.0546(11) -0.0010(9) 0.0181(11) -0.0072(8)
C8 0.0529(11) 0.0553(11) 0.0383(10) 0.0050(8) -0.0078(9) -0.0012(9)
C9 0.0610(12) 0.0523(11) 0.0471(12) 0.0029(9) -0.0039(10) 0.0022(10)
C10 0.0821(16) 0.0706(14) 0.0577(15) -0.0181(12) -0.0034(13) 0.0091(12)
C11 0.0803(17) 0.125(2) 0.0595(17) -0.0421(17) 0.0081(14) -0.0006(16)
C12 0.0543(13) 0.126(2) 0.0622(16) -0.0077(14) 0.0080(12) -0.0266(15)
C13 0.0589(13) 0.0755(14) 0.0556(13) 0.0104(11) -0.0050(11) -0.0181(12)
O14 0.0578(9) 0.0794(10) 0.0642(10) -0.0026(7) 0.0064(7) -0.0103(8)
C15 0.0766(15) 0.1028(18) 0.0634(16) 0.0028(14) 0.0076(14) -0.0203(15)

loop_
_atom_type_symbol
_atom_type_description
_atom_type_scat_dispersion_real
_atom_type_scat_dispersion_imag
_atom_type_scat_source
C C 0.0033 0.0016 'International Tables Vol C Tables 4.2.6.8 and 6.1.1.4'
H H 0.0000 0.0000 'International Tables Vol C Tables 4.2.6.8 and 6.1.1.4'
N N 0.0061 0.0033 'International Tables Vol C Tables 4.2.6.8 and 6.1.1.4'
O O 0.0106 0.0060 'International Tables Vol C Tables 4.2.6.8 and 6.1.1.4'

loop_
_geom_angle_atom_site_label_1
_geom_angle_atom_site_label_2
_geom_angle_atom_site_label_3
_geom_angle_site_symmetry_1
_geom_angle_site_symmetry_3
_geom_angle
_geom_angle_publ_flag
C2 C1 C6 . . 117.68(19) ?
C2 C1 N7 . . 121.9(2) ?
C6 C1 N7 . . 120.36(19) ?
C3 C2 C1 . . 121.74(19) ?
C3 C2 H2 . . 119.1 ?
C1 C2 H2 . . 119.1 ?
C2 C3 C4 . . 119.42(19) ?
C2 C3 H3 . . 120.3 ?
C4 C3 H3 . . 120.3 ?
O14 C4 C3 . . 125.00(18) ?
O14 C4 C5 . . 115.48(17) ?
C3 C4 C5 . . 119.52(19) ?
C6 C5 C4 . . 120.48(18) ?
C6 C5 H5 . . 119.8 ?
C4 C5 H5 . . 119.8 ?
C5 C6 C1 . . 121.15(19) ?
C5 C6 H6 . . 119.4 ?
C1 C6 H6 . . 119.4 ?
C1 N7 C8 . . 126.1(2) ?
C8 N7 H7 . . 116.9 ?
C1 N7 H7 . . 116.9 ?
N7 C8 C13 . . 119.30(19) ?
N7 C8 C9 . . 122.67(18) ?
C13 C8 C9 . . 118.0(2) ?
C10 C9 C8 . . 120.4(2) ?
C10 C9 H9 . . 119.8 ?
C8 C9 H9 . . 119.8 ?
C9 C10 C11 . . 121.1(2) ?
C9 C10 H10 . . 119.4 ?
C11 C10 H10 . . 119.4 ?
C10 C11 C12 . . 119.0(2) ?
C10 C11 H11 . . 120.5 ?
C12 C11 H11 . . 120.5 ?
C13 C12 C11 . . 120.8(2) ?
C13 C12 H12 . . 119.6 ?
C11 C12 H12 . . 119.6 ?
C12 C13 C8 . . 120.7(2) ?
C12 C13 H13 . . 119.6 ?
C8 C13 H13 . . 119.6 ?
C4 O14 C15 . . 117.9(2) ?
O14 C15 H15A . . 109.5 ?
O14 C15 H15B . . 109.5 ?
H15A C15 H15B . . 109.5 ?
O14 C15 H15C . . 109.5 ?
H15A C15 H15C . . 109.5 ?
H15B C15 H15C . . 109.5 ?

loop_
_geom_bond_atom_site_label_1
_geom_bond_atom_site_label_2
_geom_bond_site_symmetry_2
_geom_bond_distance
_geom_bond_publ_flag
C1 C2 . 1.381(3) ?
C1 C6 . 1.385(3) ?
C1 N7 . 1.403(3) ?
C2 C3 . 1.373(3) ?
C2 H2 . 0.9300 ?
C3 C4 . 1.378(3) ?
C3 H3 . 0.9300 ?
C4 O14 . 1.365(2) ?
C4 C5 . 1.378(3) ?
C5 C6 . 1.361(3) ?
C5 H5 . 0.9300 ?
C6 H6 . 0.9300 ?
N7 C8 . 1.381(3) ?
N7 H7 . 0.8600 ?
C8 C13 . 1.382(3) ?
C8 C9 . 1.389(3) ?
C9 C10 . 1.364(3) ?
C9 H9 . 0.9300 ?
C10 C11 . 1.364(4) ?
C10 H10 . 0.9300 ?
C11 C12 . 1.370(4) ?
C11 H11 . 0.9300 ?
C12 C13 . 1.365(3) ?
C12 H12 . 0.9300 ?
C13 H13 . 0.9300 ?
O14 C15 . 1.410(3) ?
C15 H15A . 0.9600 ?
C15 H15B . 0.9600 ?
C15 H15C . 0.9600 ?

loop_
_geom_hbond_atom_site_label_D
_geom_hbond_atom_site_label_H
_geom_hbond_atom_site_label_A
_geom_hbond_site_symmetry_A
_geom_hbond_distance_DH
_geom_hbond_distance_HA
_geom_hbond_distance_DA
_geom_hbond_angle_DHA
C3 H3 Cg2 1_556 0.93 2.91 3.671(2) 139
N7 H7 Cg1 7_565 0.86 2.88 3.593(2) 142
C10 H10 Cg1 5_666 0.93 2.92 3.723(3) 145

loop_
_geom_torsion_atom_site_label_1
_geom_torsion_atom_site_label_2
_geom_torsion_atom_site_label_3
_geom_torsion_atom_site_label_4
_geom_torsion_site_symmetry_1
_geom_torsion_site_symmetry_2
_geom_torsion_site_symmetry_3
_geom_torsion_site_symmetry_4
_geom_torsion
_geom_torsion_publ_flag
C6 C1 C2 C3 . . . . -0.8(3) ?
N7 C1 C2 C3 . . . . -177.82(17) ?
C1 C2 C3 C4 . . . . 0.4(3) ?
C2 C3 C4 O14 . . . . 179.92(17) ?
C2 C3 C4 C5 . . . . 0.6(3) ?
O14 C4 C5 C6 . . . . 179.34(17) ?
C3 C4 C5 C6 . . . . -1.3(3) ?
C4 C5 C6 C1 . . . . 0.9(3) ?
C2 C1 C6 C5 . . . . 0.1(3) ?
N7 C1 C6 C5 . . . . 177.18(18) ?
C2 C1 N7 C8 . . . . -55.5(3) ?
C6 C1 N7 C8 . . . . 127.6(2) ?
C1 N7 C8 C13 . . . . 174.0(2) ?
C1 N7 C8 C9 . . . . -7.8(3) ?
N7 C8 C9 C10 . . . . -177.21(19) ?
C13 C8 C9 C10 . . . . 1.1(3) ?
C8 C9 C10 C11 . . . . 0.1(3) ?
C9 C10 C11 C12 . . . . -0.9(4) ?
C10 C11 C12 C13 . . . . 0.4(4) ?
C11 C12 C13 C8 . . . . 0.8(4) ?
N7 C8 C13 C12 . . . . 176.8(2) ?
C9 C8 C13 C12 . . . . -1.5(3) ?
C3 C4 O14 C15 . . . . -1.6(3) ?
C5 C4 O14 C15 . . . . 177.7(2) ?

loop_
_cod_related_entry_id
_cod_related_entry_database
_cod_related_entry_code
1 ChemSpider 13920
